data_4344219
loop_
_publ_author_name
'Cotton, F.A.'
'Harris, C.B.'

_publ_section_title
;
 The Crystal and Molecular Structure of Dipotassium
 Octachlorodirhenate(III) Dihydrate, K2 (Re2 Cl8) (H2 O)2 .
;
_journal_name_full 'Inorganic Chemistry'
_journal_page_first 330
_journal_page_last 333
_journal_volume 4
_journal_year 1965
_chemical_formula_sum 'Cl8 H4 K2 O2 Re2'
_chemical_name_systematic 'K2 (Re2 Cl8) (H2 O)2'
_space_group_IT_number 2
_symmetry_space_group_name_Hall '-P 1'
_symmetry_space_group_name_H-M 'P -1'
_cell_angle_alpha 102
_cell_angle_beta 109
_cell_angle_gamma 105
_cell_formula_units_Z 1
_cell_length_a 6.75
_cell_length_b 7.86
_cell_length_c 7.61
_cell_volume 349.366
_citation_journal_id_ASTM INOCAJ
_cod_data_source_file Cotton_INOCAJ_1965_1055.cif
_cod_data_source_block H4Cl8K2O2Re2
_cod_original_cell_volume 349.3655
_cod_original_formula_sum 'H4 Cl8 K2 O2 Re2'
_cod_database_code 4344219

loop_
_symmetry_equiv_pos_as_xyz
x,y,z
-x,-y,-z

loop_
_atom_site_label
_atom_site_type_symbol
_atom_site_fract_x
_atom_site_fract_y
_atom_site_fract_z
_atom_site_occupancy
_atom_site_U_iso_or_equiv
Cl2 Cl-1 0.826 0.279 0.957 1 0.0
Cl4 Cl-1 0.639 0.675 0.892 1 0.0
Cl3 Cl-1 0.709 0.909 0.615 1 0.0
O1 O-2 0.78 0.46 0.56 1 0.0
K1 K+1 0.878 0.659 0.326 1 0.0
Cl1 Cl-1 0.754 0.046 0.226 1 0.0
Re1 Re+3 0.8193 0.9854 0.9504 1 0.0
